data_7703509
loop_
_publ_author_name
'Iman, Khushboo'
'Shahid, M.'
'Ahmad, Musheer'

_publ_section_title
;
 A novel self-assembled Na{Cu<sub>12</sub>Zn<sub>4</sub>} multifunctional
 material: first report of a discrete coordination compound for detection
 of Ca<sup>2+</sup> ions and selective adsorption of cationic dyes in
 water.
;
_journal_issue 11
_journal_name_full 'Dalton transactions (Cambridge, England : 2003)'
_journal_page_first 3423
_journal_page_last 3433
_journal_paper_doi 10.1039/c9dt04461b
_journal_volume 49
_journal_year 2020
_chemical_formula_moiety 'C88 H192 Cu12 N16 O56 Zn4, 8(Cl O4), Na, Na O, 16(H2 O), 10(O)'
_chemical_formula_sum 'C88 H224 Cl8 Cu12 N16 Na2 O115 Zn4'
_chemical_formula_weight 4700.53
_space_group_crystal_system tetragonal
_space_group_IT_number 85
_space_group_name_Hall '-P 4a'
_space_group_name_H-M_alt 'P 4/n :2'
_symmetry_Int_Tables_number 85
_atom_sites_solution_primary iterative
_audit_creation_date 2020-02-07
_audit_creation_method
;
Olex2 1.2
(compiled 2018.05.29 svn.r3508 for OlexSys, GUI svn.r5506)
;
_audit_update_record
;
2020-02-07 deposited with the CCDC.	2020-02-12 downloaded from the CCDC.
;
_cell_angle_alpha 90
_cell_angle_beta 90
_cell_angle_gamma 90
_cell_formula_units_Z 2
_cell_length_a 26.6838(10)
_cell_length_b 26.6838(10)
_cell_length_c 12.9979(7)
_cell_measurement_reflns_used 9394
_cell_measurement_temperature 100(2)
_cell_measurement_theta_max 28.15
_cell_measurement_theta_min 2.67
_cell_volume 9254.8(7)
_computing_cell_refinement 'SAINT V8.38A (?, 2016)'
_computing_data_reduction 'SAINT V8.38A (?, 2016)'
_computing_molecular_graphics 'Olex2 (Dolomanov et al., 2009)'
_computing_publication_material 'Olex2 (Dolomanov et al., 2009)'
_computing_structure_refinement 'olex2.refine (Bourhis et al., 2015)'
_computing_structure_solution 'olex2.solve (Bourhis et al., 2015)'
_diffrn_ambient_temperature 100(2)
_diffrn_measured_fraction_theta_full 0.9950
_diffrn_measured_fraction_theta_max 0.9950
_diffrn_measurement_device_type 'Bruker APEX-II CCD'
_diffrn_measurement_method '\f and \w scans'
_diffrn_radiation_type 'Mo K\a'
_diffrn_radiation_wavelength 0.71073
_diffrn_reflns_av_R_equivalents 0.0840
_diffrn_reflns_av_unetI/netI 0.0356
_diffrn_reflns_limit_h_max 35
_diffrn_reflns_limit_h_min -35
_diffrn_reflns_limit_k_max 35
_diffrn_reflns_limit_k_min -35
_diffrn_reflns_limit_l_max 17
_diffrn_reflns_limit_l_min -17
_diffrn_reflns_number 149173
_diffrn_reflns_theta_full 28.2969
_diffrn_reflns_theta_max 28.30
_diffrn_reflns_theta_min 2.32
_exptl_absorpt_coefficient_mu 2.085
_exptl_absorpt_correction_T_max 0.7457
_exptl_absorpt_correction_T_min 0.6308
_exptl_absorpt_correction_type multi-scan
_exptl_absorpt_process_details
;
SADABS-2016/2 (Bruker,2016/2) was used for absorption correction.
wR2(int) was 0.1618 before and 0.0622 after correction.
The Ratio of minimum to maximum transmission is 0.8459.
The \l/2 correction factor is Not present.
;
_exptl_crystal_colour blue
_exptl_crystal_colour_primary blue
_exptl_crystal_density_diffrn 1.6866
_exptl_crystal_description block
_exptl_crystal_F_000 4835.9750
_exptl_crystal_size_max 0.39
_exptl_crystal_size_mid 0.28
_exptl_crystal_size_min 0.16
_refine_diff_density_max 1.9629
_refine_diff_density_min -1.6301
_refine_diff_density_rms 0.2202
_refine_ls_d_res_high 0.7497
_refine_ls_d_res_low 8.7905
_refine_ls_goodness_of_fit_ref 1.1326
_refine_ls_hydrogen_treatment mixed
_refine_ls_matrix_type full
_refine_ls_number_constraints 93
_refine_ls_number_parameters 602
_refine_ls_number_reflns 11474
_refine_ls_number_restraints 0
_refine_ls_restrained_S_all 1.1326
_refine_ls_R_factor_all 0.0847
_refine_ls_R_factor_gt 0.0599
_refine_ls_shift/su_max 0.0003
_refine_ls_shift/su_mean 0.0001
_refine_ls_structure_factor_coef Fsqd
_refine_ls_weighting_details 'w=1/[\s^2^(Fo^2^)+(0.1056P)^2^+53.1724P] where P=(Fo^2^+2Fc^2^)/3'
_refine_ls_weighting_scheme calc
_refine_ls_wR_factor_gt 0.1703
_refine_ls_wR_factor_ref 0.2098
_reflns_Friedel_coverage 0.0
_reflns_limit_h_max 35
_reflns_limit_h_min 0
_reflns_limit_k_max 35
_reflns_limit_k_min 0
_reflns_limit_l_max 17
_reflns_limit_l_min 0
_reflns_number_gt 8822
_reflns_number_total 11474
_reflns_threshold_expression I>=2u(I)
_cod_data_source_file c9dt04461b1.cif
_cod_data_source_block i15
_cod_depositor_comments 'Adding full bibliography for 7703509.cif.'
_cod_original_sg_symbol_H-M 'P 4/n'
_cod_database_code 7703509
_olex2_refinement_description
;
1. Fixed Uiso
 At 1.2 times of:
  All C(H,H) groups, All N(H) groups
 At 1.5 times of:
  All O(H) groups, All O(H,H) groups
2. Others
 Fixed Sof: O23(0.5) H23a(0.5) H23b(0.5) O25(0.75) O26(0.5) H26a(0.5)
 H26b(0.5) O27(0.5) H27a(0.5) H27b(0.5) O28(0.5) H28a(0.5) H28b(0.5) O29(0.5)
 O30(0.5) O32(0.5) O25A(0.25)
3.a Free rotating group:
 O23(H23a,H23b,O24,H24a,H24b), O26(H26a,H26b,O27,H27a,H27b,O28,H28a,H28b),
 O31(H31a,H31b)
3.b Ternary CH refined with riding coordinates:
 N1(H1a), N2(H2a), N3(H3), N4(H4a)
3.c Secondary CH2 refined with riding coordinates:
 C1(H1b,H1c), C3(H3a,H3b), C4(H4b,H4c), C5(H5a,H5b), C6(H6a,H6b), C7(H7a,H7b),
 C9(H9a,H9b), C10(H10a,H10b), C11(H11a,H11b), C12(H12a,H12b), C14(H14a,H14b),
 C15(H15a,H15b), C16(H16a,H16b), C17(H17a,H17b), C18(H18a,H18b), C20(H20a,H20b),
  C21(H21a,H21b), C22(H22a,H22b)
3.d Tetrahedral OH refined with riding coordinates:
 O5(H5)
3.e Idealised tetrahedral OH refined as rotating group:
 O1(H1), O2(H2), O4(H4), O7(H7), O8(H8), O10(H10), O11(H11)
;
_olex2_submission_special_instructions 'No special instructions were received'

loop_
_space_group_symop_id
_space_group_symop_operation_xyz
1 x,y,z
2 -y+1/2,x,z
3 y,-x+1/2,z
4 -x+1/2,-y+1/2,z
5 -x,-y,-z
6 y-1/2,-x,-z
7 -y,x-1/2,-z
8 x-1/2,y-1/2,-z

loop_
_atom_site_label
_atom_site_type_symbol
_atom_site_fract_x
_atom_site_fract_y
_atom_site_fract_z
_atom_site_U_iso_or_equiv
_atom_site_adp_type
_atom_site_occupancy
_atom_site_site_symmetry_order
_atom_site_refinement_flags_posn
_atom_site_refinement_flags_adp
_atom_site_refinement_flags_occupancy
Zn1 Zn 0.20954(2) 0.38996(2) 0.68553(4) 0.01632(15) Uani 1.000000 1 . . .
Cu1 Cu 0.24420(2) 0.47299(2) 0.50968(5) 0.01641(15) Uani 1.000000 1 . . .
Cu2 Cu 0.31976(2) 0.37648(2) 0.59979(4) 0.01199(14) Uani 1.000000 1 . . .
Cu3 Cu 0.08708(2) 0.40545(2) 0.76697(4) 0.01576(15) Uani 1.000000 1 . . .
O1 O 0.2165(3) 0.6120(2) 0.6973(8) 0.087(3) Uani 1.000000 1 . . .
H1 H 0.2383(17) 0.599(4) 0.661(9) 0.131(4) Uiso 1.000000 1 GR . .
O2 O 0.10607(15) 0.49506(15) 0.7149(3) 0.0268(8) Uani 1.000000 1 . . .
H2 H 0.097(3) 0.5211(2) 0.743(3) 0.0401(13) Uiso 1.000000 1 GR . .
O3 O 0.22954(13) 0.45765(13) 0.6507(3) 0.0175(7) Uani 1.000000 1 . . .
O4 O 0.17748(14) 0.41898(15) 0.4243(3) 0.0211(7) Uani 1.000000 1 . . .
H4 H 0.183(2) 0.3981(14) 0.4694(16) 0.0316(11) Uiso 1.000000 1 GR . .
O5 O 0.2719(2) 0.3712(2) 0.1754(4) 0.0442(12) Uani 1.000000 1 . . .
O6 O 0.28225(13) 0.41086(13) 0.4946(3) 0.0177(7) Uani 1.000000 1 . . .
O7 O 0.1757(2) 0.3563(2) 1.1057(4) 0.0469(13) Uani 1.000000 1 . . .
H7 H 0.194(2) 0.3689(13) 1.150(6) 0.0704(19) Uiso 1.000000 1 GR . .
O8 O 0.07419(14) 0.32214(15) 0.8575(3) 0.0227(8) Uani 1.000000 1 . . .
H8 H 0.0905(12) 0.304(2) 0.818(2) 0.0341(12) Uiso 1.000000 1 GR . .
O9 O 0.15753(13) 0.38781(14) 0.7882(3) 0.0182(7) Uani 1.000000 1 . . .
O10 O -0.02275(16) 0.32023(15) 0.5589(3) 0.0260(8) Uani 1.000000 1 . . .
H10 H -0.0528(3) 0.320(3) 0.546(3) 0.0390(13) Uiso 1.000000 1 GR . .
O11 O -0.0292(2) 0.48084(16) 0.5740(5) 0.0459(13) Uani 1.000000 1 . . .
H11 H -0.0530(15) 0.4972(2) 0.595(7) 0.069(2) Uiso 1.000000 1 GR . .
O12 O 0.09065(13) 0.38337(13) 0.6269(3) 0.0176(7) Uani 1.000000 1 . . .
O13 O 0.27717(13) 0.36712(14) 0.7223(3) 0.0186(7) Uani 1.000000 1 . . .
O14 O 0.18938(13) 0.34805(14) 0.5677(3) 0.0206(7) Uani 1.000000 1 . . .
N1 N 0.20764(17) 0.53787(17) 0.5372(4) 0.0215(9) Uani 1.000000 1 . . .
H1a H 0.23231(17) 0.56062(17) 0.5497(4) 0.0258(11) Uiso 1.000000 1 R . .
N2 N 0.25489(17) 0.47989(17) 0.3576(3) 0.0208(9) Uani 1.000000 1 . . .
H2a H 0.28673(17) 0.49146(17) 0.3496(3) 0.0250(11) Uiso 1.000000 1 R . .
N3 N 0.08684(18) 0.42035(18) 0.9186(3) 0.0224(9) Uani 1.000000 1 . . .
H3 H 0.10110(18) 0.45110(18) 0.9263(3) 0.0269(11) Uiso 1.000000 1 R . .
N4 N 0.01611(16) 0.42498(17) 0.7325(3) 0.0200(9) Uani 1.000000 1 . . .
H4a H 0.01839(16) 0.45798(17) 0.7155(3) 0.0239(10) Uiso 1.000000 1 R . .
C1 C 0.1715(3) 0.5844(2) 0.6867(6) 0.0344(14) Uani 1.000000 1 . . .
H1b H 0.1564(3) 0.5798(2) 0.7539(6) 0.0412(17) Uiso 1.000000 1 R . .
H1c H 0.1481(3) 0.6033(2) 0.6447(6) 0.0412(17) Uiso 1.000000 1 R . .
C2 C 0.1802(2) 0.5331(2) 0.6374(4) 0.0223(10) Uani 1.000000 1 . . .
C3 C 0.1297(2) 0.5063(2) 0.6200(5) 0.0260(11) Uani 1.000000 1 . . .
H3a H 0.1353(2) 0.4756(2) 0.5819(5) 0.0312(14) Uiso 1.000000 1 R . .
H3b H 0.1079(2) 0.5277(2) 0.5793(5) 0.0312(14) Uiso 1.000000 1 R . .
C4 C 0.2138(2) 0.50076(19) 0.7052(4) 0.0200(10) Uani 1.000000 1 . . .
H4b H 0.1956(2) 0.49077(19) 0.7665(4) 0.0240(12) Uiso 1.000000 1 R . .
H4c H 0.2429(2) 0.51998(19) 0.7264(4) 0.0240(12) Uiso 1.000000 1 R . .
C5 C 0.1794(2) 0.5589(2) 0.4490(5) 0.0306(13) Uani 1.000000 1 . . .
H5a H 0.1513(2) 0.5372(2) 0.4330(5) 0.0368(15) Uiso 1.000000 1 R . .
H5b H 0.1663(2) 0.5916(2) 0.4674(5) 0.0368(15) Uiso 1.000000 1 R . .
C6 C 0.2130(3) 0.5638(2) 0.3547(5) 0.0329(13) Uani 1.000000 1 . . .
H6a H 0.1979(3) 0.5876(2) 0.3074(5) 0.0395(16) Uiso 1.000000 1 R . .
H6b H 0.2451(3) 0.5774(2) 0.3760(5) 0.0395(16) Uiso 1.000000 1 R . .
C7 C 0.2219(2) 0.5148(2) 0.2981(4) 0.0296(12) Uani 1.000000 1 . . .
H7a H 0.2374(2) 0.5219(2) 0.2321(4) 0.0355(15) Uiso 1.000000 1 R . .
H7b H 0.1900(2) 0.4987(2) 0.2853(4) 0.0355(15) Uiso 1.000000 1 R . .
C8 C 0.25527(19) 0.4269(2) 0.3205(4) 0.0203(10) Uani 1.000000 1 . . .
C9 C 0.2710(2) 0.4229(2) 0.2077(4) 0.0268(12) Uani 1.000000 1 . . .
H9a H 0.3040(2) 0.4375(2) 0.1989(4) 0.0321(14) Uiso 1.000000 1 R . .
H9b H 0.2477(2) 0.4416(2) 0.1652(4) 0.0321(14) Uiso 1.000000 1 R . .
C10 C 0.2024(2) 0.4042(2) 0.3318(4) 0.0239(11) Uani 1.000000 1 . . .
H10a H 0.2051(2) 0.3679(2) 0.3306(4) 0.0287(13) Uiso 1.000000 1 R . .
H10b H 0.1822(2) 0.4143(2) 0.2734(4) 0.0287(13) Uiso 1.000000 1 R . .
C11 C 0.2931(2) 0.3999(2) 0.3898(4) 0.0238(11) Uani 1.000000 1 . . .
H11a H 0.3268(2) 0.4108(2) 0.3733(4) 0.0285(13) Uiso 1.000000 1 R . .
H11b H 0.2912(2) 0.3640(2) 0.3784(4) 0.0285(13) Uiso 1.000000 1 R . .
C12 C 0.1712(2) 0.3896(2) 0.8932(4) 0.0272(12) Uani 1.000000 1 . . .
H12a H 0.1950(2) 0.3631(2) 0.9083(4) 0.0326(14) Uiso 1.000000 1 R . .
H12b H 0.1870(2) 0.4215(2) 0.9085(4) 0.0326(14) Uiso 1.000000 1 R . .
C13 C 0.1237(2) 0.3830(2) 0.9600(4) 0.0235(11) Uani 1.000000 1 . . .
C14 C 0.1018(2) 0.3298(2) 0.9497(4) 0.0258(11) Uani 1.000000 1 . . .
H14a H 0.0800(2) 0.3233(2) 1.0080(4) 0.0310(14) Uiso 1.000000 1 R . .
H14b H 0.1290(2) 0.3057(2) 0.9523(4) 0.0310(14) Uiso 1.000000 1 R . .
C15 C 0.1373(3) 0.3930(3) 1.0731(4) 0.0349(14) Uani 1.000000 1 . . .
H15a H 0.1077(3) 0.3898(3) 1.1159(4) 0.0419(17) Uiso 1.000000 1 R . .
H15b H 0.1503(3) 0.4268(3) 1.0806(4) 0.0419(17) Uiso 1.000000 1 R . .
C16 C 0.0377(2) 0.4224(2) 0.9719(4) 0.0282(12) Uani 1.000000 1 . . .
H16a H 0.0258(2) 0.3885(2) 0.9830(4) 0.0339(15) Uiso 1.000000 1 R . .
H16b H 0.0422(2) 0.4380(2) 1.0387(4) 0.0339(15) Uiso 1.000000 1 R . .
C17 C -0.0013(2) 0.4514(2) 0.9117(5) 0.0316(13) Uani 1.000000 1 . . .
H17a H -0.0293(2) 0.4589(2) 0.9570(5) 0.0379(16) Uiso 1.000000 1 R . .
H17b H 0.0131(2) 0.4831(2) 0.8901(5) 0.0379(16) Uiso 1.000000 1 R . .
C18 C -0.0213(2) 0.4240(2) 0.8168(5) 0.0293(12) Uani 1.000000 1 . . .
H18a H -0.0520(2) 0.4399(2) 0.7938(5) 0.0352(15) Uiso 1.000000 1 R . .
H18b H -0.0289(2) 0.3896(2) 0.8346(5) 0.0352(15) Uiso 1.000000 1 R . .
C19 C 0.00171(19) 0.39987(18) 0.6338(4) 0.0175(9) Uani 1.000000 1 . . .
C20 C 0.04921(19) 0.40082(19) 0.5691(4) 0.0185(9) Uani 1.000000 1 . . .
H20a H 0.05563(19) 0.43477(19) 0.5459(4) 0.0222(11) Uiso 1.000000 1 R . .
H20b H 0.04475(19) 0.37982(19) 0.5089(4) 0.0222(11) Uiso 1.000000 1 R . .
C21 C -0.0144(2) 0.34570(19) 0.6535(4) 0.0211(10) Uani 1.000000 1 . . .
H21a H -0.0449(2) 0.34541(19) 0.6941(4) 0.0254(12) Uiso 1.000000 1 R . .
H21b H 0.0114(2) 0.32849(19) 0.6923(4) 0.0254(12) Uiso 1.000000 1 R . .
C22 C -0.0406(2) 0.4287(2) 0.5807(5) 0.0272(12) Uani 1.000000 1 . . .
H22a H -0.0715(2) 0.4242(2) 0.6190(5) 0.0327(14) Uiso 1.000000 1 R . .
H22b H -0.0457(2) 0.4153(2) 0.5120(5) 0.0327(14) Uiso 1.000000 1 R . .
Cl2 Cl 0.02290(7) 0.60941(8) 0.75175(15) 0.0501(5) Uani 1.000000 1 . . .
O15 O 0.0280(4) 0.5681(4) 0.6747(12) 0.146(5) Uani 1.000000 1 . . .
O16 O 0.0424(4) 0.6510(3) 0.7031(9) 0.110(3) Uani 1.000000 1 . . .
O17 O -0.0300(3) 0.6106(3) 0.7690(6) 0.077(2) Uani 1.000000 1 . . .
O18 O 0.0508(4) 0.5861(5) 0.8276(8) 0.133(5) Uani 1.000000 1 . . .
Cl3 Cl 0.16184(7) 0.54664(7) 0.02260(14) 0.0433(4) Uani 1.000000 1 . . .
O19 O 0.1461(3) 0.5661(3) 0.1185(6) 0.089(3) Uani 1.000000 1 . . .
O20 O 0.1208(3) 0.5263(3) -0.0302(7) 0.079(2) Uani 1.000000 1 . . .
O21 O 0.1998(2) 0.5089(2) 0.0385(5) 0.0568(15) Uani 1.000000 1 . . .
O22 O 0.1834(3) 0.5850(3) -0.0401(8) 0.097(3) Uani 1.000000 1 . . .
Na1 Na 0.25 0.25 0.4983(4) 0.0190(8) Uani 1.000000 4 S T P
Na2 Na 0.25 0.25 -0.1148(3) 0.0214(8) Uani 1.000000 4 S T P
O33 O 0.25 0.25 -0.2093(6) 0.0194(14) Uani 1.000000 4 S T P
O23 O 0.1094(5) 0.6777(3) -0.0506(7) 0.080(5) Uani 0.500000 1 . . .
H23a H 0.0834(6) 0.6692(7) -0.0142(16) 0.120(7) Uiso 0.500000 1 G . .
H23b H 0.1016(6) 0.7028(4) -0.0903(10) 0.120(7) Uiso 0.500000 1 G . .
O24 O 0.0934(2) 0.4596(2) 0.3343(5) 0.0582(16) Uani 1.000000 1 G . .
H24a H 0.0934(6) 0.4702(2) 0.2710(5) 0.087(2) Uiso 1.000000 1 G . .
H24b H 0.0786(8) 0.4306(4) 0.3314(9) 0.087(2) Uiso 1.000000 1 G . .
O25 O -0.1334(2) 0.3067(3) 0.5536(7) 0.0362(16) Uani 0.750000 1 . . .
O26 O -0.1852(5) 0.2316(3) 0.9363(12) 0.089(5) Uani 0.500000 1 . . .
H26a H -0.1854(4) 0.2537(3) 0.8871(9) 0.133(8) Uiso 0.500000 1 G . .
H26b H -0.1915(6) 0.2021(3) 0.9109(15) 0.133(8) Uiso 0.500000 1 G . .
O27 O -0.2484(5) 0.3318(5) 0.8308(12) 0.108(6) Uani 0.500000 1 G . .
H27a H -0.2550(7) 0.3456(7) 0.7717(14) 0.161(10) Uiso 0.500000 1 G . .
H27b H -0.2650(4) 0.3039(6) 0.8366(14) 0.161(10) Uiso 0.500000 1 G . .
O28 O -0.1709(4) 0.3305(3) 0.9311(8) 0.058(3) Uani 0.500000 1 G . .
H28a H -0.1934(3) 0.3261(4) 0.8835(7) 0.087(5) Uiso 0.500000 1 G . .
H28b H -0.1473(3) 0.3093(4) 0.9157(10) 0.087(5) Uiso 0.500000 1 G . .
O29 O -0.1186(10) 0.3075(14) 0.8118(13) 0.209(19) Uani 0.500000 1 . . .
O30 O -0.1062(3) 0.2681(3) 0.8880(8) 0.034(2) Uani 0.500000 1 . . .
O31 O -0.0203(2) 0.2910(2) 0.9251(5) 0.0483(13) Uani 1.000000 1 . . .
H31a H -0.016(3) 0.2620(19) 0.954(7) 0.072(2) Uiso 1.000000 1 G . .
H31b H 0.0067(19) 0.299(3) 0.892(7) 0.072(2) Uiso 1.000000 1 G . .
O32 O 0.1968(8) 0.738(2) 0.628(2) 0.34(3) Uani 0.500000 1 . . .
O25A O -0.1369(11) 0.3112(7) 0.5021(18) 0.085(10) Uani 0.250000 1 . . .
H5 H 0.2804(2) 0.3696(2) 0.1149(4) 0.0663(18) Uiso 1.000000 1 R . .

loop_
_atom_site_aniso_label
_atom_site_aniso_U_11
_atom_site_aniso_U_22
_atom_site_aniso_U_33
_atom_site_aniso_U_12
_atom_site_aniso_U_13
_atom_site_aniso_U_23
Zn1 0.0130(3) 0.0174(3) 0.0185(3) -0.0001(2) -0.0003(2) 0.0007(2)
Cu1 0.0165(3) 0.0176(3) 0.0152(3) 0.0018(2) -0.0009(2) 0.0025(2)
Cu2 0.0108(3) 0.0124(3) 0.0127(3) 0.00034(19) -0.0008(2) 0.0005(2)
Cu3 0.0152(3) 0.0190(3) 0.0130(3) 0.0009(2) 0.0002(2) -0.0022(2)
O1 0.061(4) 0.034(3) 0.167(8) -0.019(3) 0.043(5) -0.043(4)
O2 0.024(2) 0.0215(19) 0.034(2) 0.0031(16) 0.0064(17) 0.0016(16)
O3 0.0188(17) 0.0168(17) 0.0170(16) 0.0008(13) -0.0002(13) 0.0004(13)
O4 0.0184(17) 0.0250(19) 0.0199(17) 0.0018(14) 0.0014(14) 0.0010(14)
O5 0.054(3) 0.053(3) 0.026(2) 0.000(2) 0.009(2) -0.009(2)
O6 0.0167(17) 0.0203(17) 0.0160(16) 0.0018(14) 0.0003(13) -0.0010(13)
O7 0.046(3) 0.064(4) 0.031(2) -0.007(3) -0.009(2) 0.002(2)
O8 0.0216(18) 0.027(2) 0.0191(18) -0.0053(15) -0.0019(15) 0.0013(15)
O9 0.0174(17) 0.0230(18) 0.0142(15) 0.0009(14) -0.0009(13) 0.0003(13)
O10 0.028(2) 0.0214(19) 0.029(2) 0.0028(16) -0.0073(16) -0.0087(16)
O11 0.046(3) 0.018(2) 0.073(4) 0.0109(19) -0.024(3) -0.001(2)
O12 0.0184(17) 0.0189(17) 0.0156(16) 0.0041(13) -0.0040(13) -0.0019(13)
O13 0.0129(16) 0.0242(18) 0.0188(16) 0.0007(13) -0.0001(13) 0.0048(14)
O14 0.0164(17) 0.0226(18) 0.0228(18) -0.0034(14) 0.0019(14) -0.0024(14)
N1 0.020(2) 0.019(2) 0.026(2) -0.0010(16) -0.0019(18) 0.0036(17)
N2 0.020(2) 0.025(2) 0.018(2) -0.0017(17) -0.0036(16) 0.0052(17)
N3 0.026(2) 0.025(2) 0.017(2) -0.0057(18) 0.0035(17) -0.0023(17)
N4 0.017(2) 0.019(2) 0.024(2) 0.0010(16) 0.0018(17) -0.0060(17)
C1 0.038(3) 0.016(3) 0.050(4) 0.004(2) 0.013(3) -0.003(2)
C2 0.023(3) 0.018(2) 0.026(3) 0.005(2) 0.001(2) -0.000(2)
C3 0.020(3) 0.026(3) 0.032(3) 0.004(2) 0.001(2) 0.009(2)
C4 0.020(2) 0.019(2) 0.020(2) 0.0012(19) -0.0001(19) -0.0026(19)
C5 0.029(3) 0.027(3) 0.036(3) 0.010(2) -0.005(2) 0.008(2)
C6 0.041(4) 0.025(3) 0.032(3) 0.004(2) -0.000(3) 0.015(2)
C7 0.035(3) 0.030(3) 0.023(3) 0.002(2) -0.007(2) 0.013(2)
C8 0.016(2) 0.029(3) 0.015(2) -0.000(2) 0.0009(18) -0.0017(19)
C9 0.024(3) 0.041(3) 0.015(2) 0.001(2) 0.001(2) -0.001(2)
C10 0.021(3) 0.033(3) 0.017(2) -0.003(2) -0.0003(19) -0.002(2)
C11 0.021(3) 0.035(3) 0.016(2) 0.003(2) 0.0007(19) -0.002(2)
C12 0.024(3) 0.042(3) 0.016(2) -0.008(2) -0.006(2) 0.007(2)
C13 0.027(3) 0.032(3) 0.012(2) -0.005(2) -0.0023(19) 0.002(2)
C14 0.029(3) 0.031(3) 0.018(2) -0.005(2) -0.005(2) 0.005(2)
C15 0.035(3) 0.053(4) 0.017(3) -0.008(3) -0.003(2) 0.001(3)
C16 0.032(3) 0.035(3) 0.018(2) -0.006(2) 0.011(2) -0.007(2)
C17 0.026(3) 0.035(3) 0.034(3) 0.002(2) 0.008(2) -0.015(3)
C18 0.025(3) 0.034(3) 0.029(3) -0.001(2) 0.004(2) -0.011(2)
C19 0.019(2) 0.014(2) 0.019(2) 0.0038(18) -0.0049(18) -0.0013(18)
C20 0.019(2) 0.020(2) 0.017(2) 0.0039(19) -0.0032(18) 0.0017(18)
C21 0.024(3) 0.018(2) 0.021(2) -0.0001(19) -0.001(2) -0.0036(19)
C22 0.023(3) 0.018(2) 0.041(3) 0.009(2) -0.010(2) -0.003(2)
Cl2 0.0408(9) 0.0617(12) 0.0476(10) 0.0144(8) 0.0028(8) 0.0171(9)
O15 0.083(7) 0.126(9) 0.230(14) 0.024(6) 0.033(8) -0.085(9)
O16 0.094(6) 0.076(5) 0.161(9) 0.006(5) -0.002(6) 0.068(6)
O17 0.051(4) 0.083(5) 0.095(6) 0.008(3) 0.003(4) -0.027(4)
O18 0.078(6) 0.197(12) 0.124(8) -0.006(7) -0.024(6) 0.099(8)
Cl3 0.0447(9) 0.0453(9) 0.0400(9) 0.0032(7) -0.0027(7) -0.0055(7)
O19 0.097(6) 0.110(7) 0.061(4) 0.038(5) 0.004(4) -0.026(4)
O20 0.065(4) 0.054(4) 0.119(6) 0.009(3) -0.034(4) -0.019(4)
O21 0.050(3) 0.068(4) 0.053(3) 0.015(3) 0.000(3) -0.004(3)
O22 0.084(6) 0.084(6) 0.123(7) 0.007(4) 0.015(5) 0.050(5)
Na1 0.0082(10) 0.0082(10) 0.041(2) -0.000000 -0.000000 0.000000
Na2 0.0202(12) 0.0202(12) 0.024(2) -0.000000 -0.000000 0.000000
O33 0.015(2) 0.015(2) 0.028(4) -0.000000 -0.000000 0.000000
O23 0.086(10) 0.108(12) 0.046(7) 0.057(9) -0.010(7) -0.026(7)
O24 0.045(3) 0.066(4) 0.064(4) 0.003(3) -0.010(3) 0.018(3)
O25 0.023(3) 0.031(4) 0.055(4) 0.015(3) -0.020(3) 0.001(3)
O26 0.064(9) 0.109(13) 0.093(11) -0.051(9) 0.017(8) -0.027(10)
O27 0.126(15) 0.121(15) 0.077(11) -0.051(12) -0.007(10) 0.034(10)
O28 0.065(8) 0.069(8) 0.039(6) 0.039(6) 0.008(5) 0.001(5)
O29 0.18(2) 0.39(4) 0.055(10) -0.22(3) 0.055(12) -0.102(18)
O30 0.028(4) 0.033(5) 0.041(5) -0.002(4) 0.006(4) -0.012(4)
O31 0.044(3) 0.045(3) 0.055(3) -0.010(2) 0.016(3) -0.003(3)
O32 0.045(12) 0.88(11) 0.097(18) 0.01(3) 0.006(12) 0.04(4)
O25A 0.18(2) 0.021(8) 0.057(12) 0.088(11) -0.099(14) -0.032(8)

loop_
_atom_type_symbol
_atom_type_scat_dispersion_real
_atom_type_scat_dispersion_imag
_atom_type_scat_Cromer_Mann_a1
_atom_type_scat_Cromer_Mann_a2
_atom_type_scat_Cromer_Mann_a3
_atom_type_scat_Cromer_Mann_a4
_atom_type_scat_Cromer_Mann_b1
_atom_type_scat_Cromer_Mann_b2
_atom_type_scat_Cromer_Mann_b3
_atom_type_scat_Cromer_Mann_b4
_atom_type_scat_Cromer_Mann_c
_atom_type_scat_source
_atom_type_scat_dispersion_source
C 0.00347 0.00161 2.31000 1.02000 1.58860 0.86500 20.84390 10.20750 0.56870 51.65120 0.215599998832 'International Tables Volume C Table 6.1.1.4 (pp. 500-502)' 'Henke, Gullikson and Davis, At. Data and Nucl. Data Tables, 1993, 54, 2'
Cl 0.14873 0.16029 11.46040 7.19640 6.25560 1.64550 0.01040 1.16620 18.51940 47.77840 -9.55739974976 'International Tables Volume C Table 6.1.1.4 (pp. 500-502)' 'Henke, Gullikson and Davis, At. Data and Nucl. Data Tables, 1993, 54, 2'
H 0.00000 0.00000 0.49300 0.32291 0.14019 0.04081 10.51090 26.12570 3.14236 57.79970 0.0030380000826 'International Tables Volume C Table 6.1.1.4 (pp. 500-502)' 'Henke, Gullikson and Davis, At. Data and Nucl. Data Tables, 1993, 54, 2'
Zn 0.31207 1.46666 14.07430 7.03180 5.16520 2.41000 3.26550 0.23330 10.31630 58.70970 1.30410003662 'International Tables Volume C Table 6.1.1.4 (pp. 500-502)' 'Henke, Gullikson and Davis, At. Data and Nucl. Data Tables, 1993, 54, 2'
O 0.01158 0.00611 3.04850 2.28680 1.54630 0.86700 13.27710 5.70110 0.32390 32.90890 0.250800013542 'International Tables Volume C Table 6.1.1.4 (pp. 500-502)' 'Henke, Gullikson and Davis, At. Data and Nucl. Data Tables, 1993, 54, 2'
N 0.00653 0.00323 12.21260 3.13220 2.01250 1.16630 0.00570 9.89330 28.99750 0.58260 -11.5290002823 'International Tables Volume C Table 6.1.1.4 (pp. 500-502)' 'Henke, Gullikson and Davis, At. Data and Nucl. Data Tables, 1993, 54, 2'
Na 0.03665 0.02467 4.76260 3.17360 1.26740 1.11280 3.28500 8.84220 0.31360 129.42400 0.675999999046 'International Tables Volume C Table 6.1.1.4 (pp. 500-502)' 'Henke, Gullikson and Davis, At. Data and Nucl. Data Tables, 1993, 54, 2'
Cu 0.34125 1.28947 13.33800 7.16760 5.61580 1.67350 3.58280 0.24700 11.39660 64.81260 1.19099998474 'International Tables Volume C Table 6.1.1.4 (pp. 500-502)' 'Henke, Gullikson and Davis, At. Data and Nucl. Data Tables, 1993, 54, 2'

loop_
_geom_angle_atom_site_label_1
_geom_angle_atom_site_label_2
_geom_angle_atom_site_label_3
_geom_angle
_geom_angle_site_symmetry_1
_geom_angle_site_symmetry_3
_geom_angle_publ_flag
O9 Zn1 O3 112.83(15) . . ?
O13 Zn1 O3 95.34(15) . . ?
O13 Zn1 O9 118.96(15) . . ?
O14 Zn1 O3 115.01(15) . . ?
O14 Zn1 O9 108.95(15) . . ?
O14 Zn1 O13 105.31(15) . . ?
O6 Cu1 O3 91.19(15) . . ?
N1 Cu1 O3 85.14(17) . . ?
N1 Cu1 O6 175.11(17) . . ?
N2 Cu1 O3 172.00(17) . . ?
N2 Cu1 O6 84.55(17) . . ?
N2 Cu1 N1 99.47(19) . . ?
O12 Cu2 O6 111.57(15) 3 . ?
O13 Cu2 O6 109.52(15) . . ?
O13 Cu2 O12 114.45(15) . 3 ?
O14 Cu2 O6 118.46(15) 3 . ?
O14 Cu2 O12 96.15(15) 3 3 ?
O14 Cu2 O13 106.29(16) 3 . ?
O12 Cu3 O9 90.69(15) . . ?
N3 Cu3 O9 85.00(17) . . ?
N3 Cu3 O12 172.96(18) . . ?
N4 Cu3 O9 175.07(17) . . ?
N4 Cu3 O12 85.13(16) . . ?
N4 Cu3 N3 99.41(19) . . ?
C1 O1 H1 109.5 . . ?
C3 O2 H2 109.5 . . ?
Cu1 O3 Zn1 118.57(18) . . ?
C4 O3 Zn1 124.1(3) . . ?
C4 O3 Cu1 111.4(3) . . ?
C10 O4 H4 109.5 . . ?
H5 O5 C9 109.5 . . ?
Cu2 O6 Cu1 127.06(18) . . ?
C11 O6 Cu1 112.1(3) . . ?
C11 O6 Cu2 118.4(3) . . ?
C15 O7 H7 109.5 . . ?
C14 O8 H8 109.5 . . ?
Cu3 O9 Zn1 125.98(18) . . ?
C12 O9 Zn1 118.8(3) . . ?
C12 O9 Cu3 112.1(3) . . ?
C21 O10 H10 109.5 . . ?
C22 O11 H11 109.5 . . ?
Cu3 O12 Cu2 117.62(18) . 2 ?
C20 O12 Cu2 122.9(3) . 2 ?
C20 O12 Cu3 111.4(3) . . ?
Cu2 O13 Zn1 107.06(16) . . ?
Cu2 O14 Zn1 107.35(17) 2 . ?
H1a N1 Cu1 104.72(13) . . ?
C2 N1 Cu1 108.5(3) . . ?
C2 N1 H1a 104.7(3) . . ?
C5 N1 Cu1 115.7(4) . . ?
C5 N1 H1a 104.7(3) . . ?
C5 N1 C2 117.1(4) . . ?
H2a N2 Cu1 106.12(13) . . ?
C7 N2 Cu1 118.9(4) . . ?
C7 N2 H2a 106.1(3) . . ?
C8 N2 Cu1 103.5(3) . . ?
C8 N2 H2a 106.1(3) . . ?
C8 N2 C7 115.2(4) . . ?
H3 N3 Cu3 106.55(13) . . ?
C13 N3 Cu3 102.6(3) . . ?
C13 N3 H3 106.6(3) . . ?
C16 N3 Cu3 117.9(4) . . ?
C16 N3 H3 106.6(3) . . ?
C16 N3 C13 115.9(4) . . ?
H4a N4 Cu3 103.98(13) . . ?
C18 N4 Cu3 117.7(4) . . ?
C18 N4 H4a 104.0(3) . . ?
C19 N4 Cu3 108.4(3) . . ?
C19 N4 H4a 104.0(3) . . ?
C19 N4 C18 116.9(4) . . ?
H1b C1 O1 109.2(5) . . ?
H1c C1 O1 109.2(5) . . ?
H1c C1 H1b 107.9 . . ?
C2 C1 O1 112.1(5) . . ?
C2 C1 H1b 109.2(3) . . ?
C2 C1 H1c 109.2(4) . . ?
C1 C2 N1 111.2(5) . . ?
C3 C2 N1 109.8(4) . . ?
C3 C2 C1 110.0(5) . . ?
C4 C2 N1 105.2(4) . . ?
C4 C2 C1 110.8(5) . . ?
C4 C2 C3 109.7(4) . . ?
C2 C3 O2 111.0(5) . . ?
H3a C3 O2 109.4(3) . . ?
H3a C3 C2 109.4(3) . . ?
H3b C3 O2 109.4(3) . . ?
H3b C3 C2 109.4(3) . . ?
H3b C3 H3a 108.0 . . ?
C2 C4 O3 110.2(4) . . ?
H4b C4 O3 109.6(3) . . ?
H4b C4 C2 109.6(3) . . ?
H4c C4 O3 109.6(3) . . ?
H4c C4 C2 109.6(3) . . ?
H4c C4 H4b 108.1 . . ?
H5a C5 N1 109.5(3) . . ?
H5b C5 N1 109.5(3) . . ?
H5b C5 H5a 108.1 . . ?
C6 C5 N1 110.8(5) . . ?
C6 C5 H5a 109.5(4) . . ?
C6 C5 H5b 109.5(3) . . ?
H6a C6 C5 108.7(3) . . ?
H6b C6 C5 108.7(4) . . ?
H6b C6 H6a 107.6 . . ?
C7 C6 C5 114.1(5) . . ?
C7 C6 H6a 108.7(3) . . ?
C7 C6 H6b 108.7(4) . . ?
C6 C7 N2 112.2(5) . . ?
H7a C7 N2 109.2(3) . . ?
H7a C7 C6 109.2(3) . . ?
H7b C7 N2 109.2(3) . . ?
H7b C7 C6 109.2(4) . . ?
H7b C7 H7a 107.9 . . ?
C9 C8 N2 112.2(5) . . ?
C10 C8 N2 109.6(4) . . ?
C10 C8 C9 108.4(4) . . ?
C11 C8 N2 105.0(4) . . ?
C11 C8 C9 110.5(4) . . ?
C11 C8 C10 111.2(5) . . ?
C8 C9 O5 110.5(5) . . ?
H9a C9 O5 109.6(3) . . ?
H9a C9 C8 109.6(3) . . ?
H9b C9 O5 109.6(3) . . ?
H9b C9 C8 109.6(3) . . ?
H9b C9 H9a 108.1 . . ?
C8 C10 O4 113.4(4) . . ?
H10a C10 O4 108.9(3) . . ?
H10a C10 C8 108.9(3) . . ?
H10b C10 O4 108.9(3) . . ?
H10b C10 C8 108.9(3) . . ?
H10b C10 H10a 107.7 . . ?
C8 C11 O6 109.4(4) . . ?
H11a C11 O6 109.8(3) . . ?
H11a C11 C8 109.8(3) . . ?
H11b C11 O6 109.8(3) . . ?
H11b C11 C8 109.8(3) . . ?
H11b C11 H11a 108.3 . . ?
H12a C12 O9 109.9(3) . . ?
H12b C12 O9 109.9(3) . . ?
H12b C12 H12a 108.3 . . ?
C13 C12 O9 109.1(4) . . ?
C13 C12 H12a 109.9(3) . . ?
C13 C12 H12b 109.9(3) . . ?
C12 C13 N3 105.1(4) . . ?
C14 C13 N3 109.4(4) . . ?
C14 C13 C12 111.5(5) . . ?
C15 C13 N3 112.6(5) . . ?
C15 C13 C12 108.9(5) . . ?
C15 C13 C14 109.4(5) . . ?
C13 C14 O8 113.7(4) . . ?
H14a C14 O8 108.8(3) . . ?
H14a C14 C13 108.8(3) . . ?
H14b C14 O8 108.8(3) . . ?
H14b C14 C13 108.8(3) . . ?
H14b C14 H14a 107.7 . . ?
C13 C15 O7 108.9(5) . . ?
H15a C15 O7 109.9(3) . . ?
H15a C15 C13 109.9(3) . . ?
H15b C15 O7 109.9(3) . . ?
H15b C15 C13 109.9(3) . . ?
H15b C15 H15a 108.3 . . ?
H16a C16 N3 109.1(3) . . ?
H16b C16 N3 109.1(3) . . ?
H16b C16 H16a 107.8 . . ?
C17 C16 N3 112.7(5) . . ?
C17 C16 H16a 109.1(3) . . ?
C17 C16 H16b 109.1(3) . . ?
H17a C17 C16 108.7(3) . . ?
H17b C17 C16 108.7(3) . . ?
H17b C17 H17a 107.6 . . ?
C18 C17 C16 114.3(5) . . ?
C18 C17 H17a 108.7(3) . . ?
C18 C17 H17b 108.7(4) . . ?
C17 C18 N4 110.8(5) . . ?
H18a C18 N4 109.5(3) . . ?
H18a C18 C17 109.5(3) . . ?
H18b C18 N4 109.5(3) . . ?
H18b C18 C17 109.5(4) . . ?
H18b C18 H18a 108.1 . . ?
C20 C19 N4 104.6(4) . . ?
C21 C19 N4 110.6(4) . . ?
C21 C19 C20 110.0(4) . . ?
C22 C19 N4 110.6(4) . . ?
C22 C19 C20 110.9(4) . . ?
C22 C19 C21 110.0(4) . . ?
C19 C20 O12 110.6(4) . . ?
H20a C20 O12 109.5(3) . . ?
H20a C20 C19 109.5(3) . . ?
H20b C20 O12 109.5(3) . . ?
H20b C20 C19 109.5(3) . . ?
H20b C20 H20a 108.1 . . ?
C19 C21 O10 110.5(4) . . ?
H21a C21 O10 109.5(3) . . ?
H21a C21 C19 109.5(3) . . ?
H21b C21 O10 109.5(3) . . ?
H21b C21 C19 109.5(3) . . ?
H21b C21 H21a 108.1 . . ?
C19 C22 O11 111.1(5) . . ?
H22a C22 O11 109.4(3) . . ?
H22a C22 C19 109.4(3) . . ?
H22b C22 O11 109.4(4) . . ?
H22b C22 C19 109.4(3) . . ?
H22b C22 H22a 108.0 . . ?
O16 Cl2 O15 104.6(8) . . ?
O17 Cl2 O15 102.3(5) . . ?
O17 Cl2 O16 115.2(5) . . ?
O18 Cl2 O15 95.5(8) . . ?
O18 Cl2 O16 119.0(6) . . ?
O18 Cl2 O17 115.5(6) . . ?
O20 Cl3 O19 110.0(5) . . ?
O21 Cl3 O19 109.8(4) . . ?
O21 Cl3 O20 110.4(4) . . ?
O22 Cl3 O19 111.0(6) . . ?
O22 Cl3 O20 108.2(6) . . ?
O22 Cl3 O21 107.4(4) . . ?
H23b O23 H23a 109.5 . . ?
H24b O24 H24a 104.5 . . ?
H26b O26 H26a 109.5 . . ?
H27b O27 H27a 109.48367775(2) . . ?
H28b O28 H28a 104.5 . . ?
H31b O31 H31a 109.5 . . ?

loop_
_geom_bond_atom_site_label_1
_geom_bond_atom_site_label_2
_geom_bond_distance
_geom_bond_site_symmetry_2
_geom_bond_publ_flag
Zn1 O3 1.937(4) . ?
Zn1 O9 1.926(4) . ?
Zn1 O13 1.964(3) . ?
Zn1 O14 1.971(4) . ?
Cu1 O3 1.919(4) . ?
Cu1 O6 1.954(4) . ?
Cu1 N1 2.019(5) . ?
Cu1 N2 2.005(4) . ?
Cu2 O6 1.927(4) . ?
Cu2 O12 1.943(4) 3 ?
Cu2 O13 1.973(4) . ?
Cu2 O14 1.958(4) 3 ?
Cu3 O9 1.957(4) . ?
Cu3 O12 1.916(3) . ?
Cu3 N3 2.011(4) . ?
Cu3 N4 2.015(4) . ?
O1 H1 0.8200 . ?
O1 C1 1.416(9) . ?
O2 H2 0.8200 . ?
O2 C3 1.418(7) . ?
O3 C4 1.414(6) . ?
O4 H4 0.8200 . ?
O4 C10 1.430(6) . ?
O5 C9 1.444(8) . ?
O5 H5 0.8200 . ?
O6 C11 1.423(6) . ?
O7 H7 0.8200 . ?
O7 C15 1.477(9) . ?
O8 H8 0.8200 . ?
O8 C14 1.421(6) . ?
O9 C12 1.414(6) . ?
O10 H10 0.8200 . ?
O10 C21 1.423(6) . ?
O11 H11 0.8200 . ?
O11 C22 1.428(7) . ?
O12 C20 1.416(6) . ?
N1 H1a 0.9100 . ?
N1 C2 1.500(7) . ?
N1 C5 1.482(7) . ?
N2 H2a 0.9100 . ?
N2 C7 1.497(7) . ?
N2 C8 1.494(7) . ?
N3 H3 0.9100 . ?
N3 C13 1.499(7) . ?
N3 C16 1.483(7) . ?
N4 H4a 0.9100 . ?
N4 C18 1.481(7) . ?
N4 C19 1.498(6) . ?
C1 H1b 0.9700 . ?
C1 H1c 0.9700 . ?
C1 C2 1.528(8) . ?
C2 C3 1.542(8) . ?
C2 C4 1.525(7) . ?
C3 H3a 0.9700 . ?
C3 H3b 0.9700 . ?
C4 H4b 0.9700 . ?
C4 H4c 0.9700 . ?
C5 H5a 0.9700 . ?
C5 H5b 0.9700 . ?
C5 C6 1.525(9) . ?
C6 H6a 0.9700 . ?
C6 H6b 0.9700 . ?
C6 C7 1.518(9) . ?
C7 H7a 0.9700 . ?
C7 H7b 0.9700 . ?
C8 C9 1.528(7) . ?
C8 C10 1.542(7) . ?
C8 C11 1.534(7) . ?
C9 H9a 0.9700 . ?
C9 H9b 0.9700 . ?
C10 H10a 0.9700 . ?
C10 H10b 0.9700 . ?
C11 H11a 0.9700 . ?
C11 H11b 0.9700 . ?
C12 H12a 0.9700 . ?
C12 H12b 0.9700 . ?
C12 C13 1.547(8) . ?
C13 C14 1.543(8) . ?
C13 C15 1.537(7) . ?
C14 H14a 0.9700 . ?
C14 H14b 0.9700 . ?
C15 H15a 0.9700 . ?
C15 H15b 0.9700 . ?
C16 H16a 0.9700 . ?
C16 H16b 0.9700 . ?
C16 C17 1.516(9) . ?
C17 H17a 0.9700 . ?
C17 H17b 0.9700 . ?
C17 C18 1.530(8) . ?
C18 H18a 0.9700 . ?
C18 H18b 0.9700 . ?
C19 C20 1.522(7) . ?
C19 C21 1.530(7) . ?
C19 C22 1.531(7) . ?
C20 H20a 0.9700 . ?
C20 H20b 0.9700 . ?
C21 H21a 0.9700 . ?
C21 H21b 0.9700 . ?
C22 H22a 0.9700 . ?
C22 H22b 0.9700 . ?
Cl2 O15 1.496(10) . ?
Cl2 O16 1.381(8) . ?
Cl2 O17 1.431(7) . ?
Cl2 O18 1.383(8) . ?
Cl3 O19 1.414(7) . ?
Cl3 O20 1.401(7) . ?
Cl3 O21 1.442(6) . ?
Cl3 O22 1.429(8) . ?
Na2 O33 1.229(9) . ?
O23 H23a 0.8702 . ?
O23 H23b 0.8698 . ?
O24 H24a 0.8699 . ?
O24 H24b 0.8701 . ?
O25 O25A 0.69(2) . ?
O26 H26a 0.8699 . ?
O26 H26b 0.8701 . ?
O27 H27a 0.8698 . ?
O27 H27b 0.8701 . ?
O28 H28a 0.8698 . ?
O28 H28b 0.8702 . ?
O29 O30 1.48(4) . ?
O31 H31a 0.8701 . ?
O31 H31b 0.8701 . ?
